data_7038596
loop_
_publ_author_name
'Singh, Mahabir P.'
'Saleem, Fariha'
'Rao, Gyandshwar K.'
'Kumar, S.'
'Joshi, Hemant'
'Singh, Ajai K.'

_publ_section_title
;
 Palladacycles of unsymmetrical (N,C(-),E) (E = S/Se) pincers based on
 indole: their synthesis, structure and application in the catalysis of
 Heck coupling and allylation of aldehydes.
;
_journal_issue 15
_journal_name_full 'Dalton transactions (Cambridge, England : 2003)'
_journal_page_first 6718
_journal_page_last 6725
_journal_paper_doi 10.1039/c6dt00060f
_journal_volume 45
_journal_year 2016
_chemical_formula_moiety 'C24 H21 Cl N2 Pd S, C H Cl3'
_chemical_formula_sum 'C25 H22 Cl4 N2 Pd S'
_chemical_formula_weight 630.71
_chemical_name_systematic
; 
 ? 
;
_space_group_IT_number 14
_symmetry_cell_setting monoclinic
_symmetry_space_group_name_Hall '-P 2yn'
_symmetry_space_group_name_H-M 'P 1 21/n 1'
_atom_sites_solution_hydrogens geom
_atom_sites_solution_primary direct
_atom_sites_solution_secondary difmap
_audit_block_doi 10.5517/cc1khdp4
_audit_creation_method SHELXL-97
_audit_update_record
;
2015-12-30 deposited with the CCDC.
2016-02-25 downloaded from the CCDC.
;
_cell_angle_alpha 90.00
_cell_angle_beta 105.121(6)
_cell_angle_gamma 90.00
_cell_formula_units_Z 4
_cell_length_a 12.196(3)
_cell_length_b 10.072(2)
_cell_length_c 21.811(5)
_cell_measurement_reflns_used 914
_cell_measurement_temperature 293(2)
_cell_measurement_theta_max 18.53
_cell_measurement_theta_min 2.19
_cell_volume 2586.5(10)
_computing_cell_refinement 'Bruker SMART'
_computing_data_collection 'Bruker SMART'
_computing_data_reduction 'Bruker SAINT'
_computing_molecular_graphics 'Bruker SHELXTL'
_computing_publication_material 'Bruker SHELXTL'
_computing_structure_refinement 'SHELXL-97 (Sheldrick, 1997)'
_computing_structure_solution 'SHELXS-97 (Sheldrick, 1990)'
_diffrn_ambient_temperature 293(2)
_diffrn_measured_fraction_theta_full 0.998
_diffrn_measured_fraction_theta_max 0.998
_diffrn_measurement_device_type 'CCD area detector'
_diffrn_measurement_method 'phi and omega scans'
_diffrn_radiation_monochromator graphite
_diffrn_radiation_source 'fine-focus sealed tube'
_diffrn_radiation_type MoK\a
_diffrn_radiation_wavelength 0.71073
_diffrn_reflns_av_R_equivalents 0.0739
_diffrn_reflns_av_sigmaI/netI 0.1102
_diffrn_reflns_limit_h_max 13
_diffrn_reflns_limit_h_min -14
_diffrn_reflns_limit_k_max 11
_diffrn_reflns_limit_k_min -11
_diffrn_reflns_limit_l_max 25
_diffrn_reflns_limit_l_min -13
_diffrn_reflns_number 10838
_diffrn_reflns_theta_full 25.00
_diffrn_reflns_theta_max 25.00
_diffrn_reflns_theta_min 1.93
_exptl_absorpt_coefficient_mu 1.229
_exptl_absorpt_correction_T_max 0.704
_exptl_absorpt_correction_T_min 0.655
_exptl_absorpt_correction_type multi-scan
_exptl_absorpt_process_details '(SADABS; Sheldrick, 1996)'
_exptl_crystal_colour yellow
_exptl_crystal_density_diffrn 1.620
_exptl_crystal_density_meas 1.620
_exptl_crystal_density_method 'not measured'
_exptl_crystal_description cube
_exptl_crystal_F_000 1264
_exptl_crystal_size_max 0.35
_exptl_crystal_size_mid 0.32
_exptl_crystal_size_min 0.29
_refine_diff_density_max 1.003
_refine_diff_density_min -1.037
_refine_diff_density_rms 0.125
_refine_ls_extinction_method none
_refine_ls_goodness_of_fit_ref 1.036
_refine_ls_hydrogen_treatment mixed
_refine_ls_matrix_type full
_refine_ls_number_parameters 298
_refine_ls_number_reflns 4546
_refine_ls_number_restraints 0
_refine_ls_restrained_S_all 1.036
_refine_ls_R_factor_all 0.1165
_refine_ls_R_factor_gt 0.0701
_refine_ls_shift/su_max 0.000
_refine_ls_shift/su_mean 0.000
_refine_ls_structure_factor_coef Fsqd
_refine_ls_weighting_details 'calc w=1/[\s^2^(Fo^2^)+(0.0773P)^2^+3.7807P] where P=(Fo^2^+2Fc^2^)/3'
_refine_ls_weighting_scheme calc
_refine_ls_wR_factor_gt 0.1634
_refine_ls_wR_factor_ref 0.1839
_reflns_number_gt 2907
_reflns_number_total 4546
_reflns_threshold_expression >2sigma(I)
_cod_data_source_file c6dt00060f2.cif
_cod_data_source_block complex1
_cod_depositor_comments
;
The following automatic conversions were performed:

'_symmetry_cell_setting' value 'Monoclinic' changed to 'monoclinic'
according to
/usr/data/users/saulius/crontab/automatic-downloads/rss-feeds/RSC/lib/dictionaries/cif_core.dic
dictionary named 'cif_core.dic' version 2.4.2 from 2011-04-26.

Automatic conversion script
Id: cif_fix_values 4268 2015-11-12 08:31:59Z antanas 

 Adding full bibliography for 7038593--7038596.cif.
;
_cod_original_sg_symbol_H-M P2(1)/n
_cod_database_code 7038596

loop_
_symmetry_equiv_pos_as_xyz
'x, y, z'
'-x+1/2, y+1/2, -z+1/2'
'-x, -y, -z'
'x-1/2, -y-1/2, z-1/2'

loop_
_atom_site_label
_atom_site_type_symbol
_atom_site_fract_x
_atom_site_fract_y
_atom_site_fract_z
_atom_site_U_iso_or_equiv
_atom_site_adp_type
_atom_site_occupancy
_atom_site_symmetry_multiplicity
_atom_site_calc_flag
_atom_site_refinement_flags
Pd1 Pd 0.59718(5) 0.97164(6) 0.80100(3) 0.0368(2) Uani 1 1 d .
S1 S 0.77945(17) 0.9017(2) 0.81229(11) 0.0427(5) Uani 1 1 d .
Cl1 Cl 0.6540(2) 1.0790(3) 0.90129(11) 0.0587(7) Uani 1 1 d .
N2 N 0.4282(6) 1.0327(7) 0.7762(4) 0.0433(17) Uani 1 1 d .
Cl4 Cl 0.3882(5) 0.8519(5) 0.8994(3) 0.184(2) Uani 1 1 d .
C8 C 0.3665(7) 0.9763(9) 0.7261(4) 0.044(2) Uani 1 1 d .
H8 H 0.2888 0.9919 0.7120 0.053 Uiso 1 1 calc R
N1 N 0.5850(5) 0.7931(6) 0.6857(3) 0.0392(16) Uani 1 1 d .
C10 C 0.5389(6) 0.8747(7) 0.7214(4) 0.0348(18) Uani 1 1 d .
C6 C 0.4053(6) 1.2740(8) 0.7910(4) 0.0341(19) Uani 1 1 d .
C16 C 0.4984(7) 0.7466(8) 0.6344(4) 0.041(2) Uani 1 1 d .
C19 C 0.8056(7) 0.7516(8) 0.8562(4) 0.041(2) Uani 1 1 d .
C7 C 0.3804(7) 1.1364(8) 0.8102(4) 0.040(2) Uani 1 1 d .
H7A H 0.4122 1.1259 0.8556 0.048 Uiso 1 1 calc R
H7B H 0.2989 1.1246 0.8012 0.048 Uiso 1 1 calc R
C1 C 0.4494(7) 1.3679(9) 0.8372(4) 0.048(2) Uani 1 1 d .
H1 H 0.4685 1.3432 0.8797 0.057 Uiso 1 1 calc R
Cl3 Cl 0.2578(7) 0.6716(10) 0.9437(3) 0.330(6) Uani 1 1 d .
C17 C 0.7023(7) 0.7461(9) 0.7020(4) 0.047(2) Uani 1 1 d .
H17A H 0.7205 0.7159 0.6636 0.056 Uiso 1 1 calc R
H17B H 0.7089 0.6706 0.7303 0.056 Uiso 1 1 calc R
C12 C 0.2972(8) 0.7707(9) 0.5916(5) 0.056(2) Uani 1 1 d .
H12 H 0.2271 0.8046 0.5933 0.067 Uiso 1 1 calc R
C9 C 0.4231(6) 0.8888(8) 0.6934(4) 0.040(2) Uani 1 1 d .
C22 C 0.8546(10) 0.5228(10) 0.9285(5) 0.068(3) Uani 1 1 d .
H22 H 0.8712 0.4466 0.9533 0.081 Uiso 1 1 calc R
C11 C 0.3963(7) 0.8073(8) 0.6378(4) 0.042(2) Uani 1 1 d .
C18 C 0.7867(7) 0.8490(9) 0.7330(4) 0.049(2) Uani 1 1 d .
H18A H 0.7761 0.9265 0.7056 0.059 Uiso 1 1 calc R
H18B H 0.8622 0.8148 0.7361 0.059 Uiso 1 1 calc R
C4 C 0.4011(8) 1.4442(10) 0.7128(4) 0.056(3) Uani 1 1 d .
H4 H 0.3853 1.4687 0.6703 0.067 Uiso 1 1 calc R
C15 C 0.5060(9) 0.6592(9) 0.5866(4) 0.057(3) Uani 1 1 d .
H15 H 0.5753 0.6237 0.5845 0.068 Uiso 1 1 calc R
C5 C 0.3821(8) 1.3142(9) 0.7291(4) 0.053(2) Uani 1 1 d .
H5 H 0.3529 1.2531 0.6970 0.064 Uiso 1 1 calc R
C24 C 0.7249(8) 0.6913(10) 0.8798(5) 0.058(3) Uani 1 1 d .
H24 H 0.6524 0.7276 0.8718 0.069 Uiso 1 1 calc R
C20 C 0.9122(8) 0.6977(10) 0.8690(5) 0.060(3) Uani 1 1 d .
H20 H 0.9686 0.7383 0.8541 0.072 Uiso 1 1 calc R
C2 C 0.4654(9) 1.4977(9) 0.8211(6) 0.064(3) Uani 1 1 d .
H2 H 0.4919 1.5601 0.8529 0.077 Uiso 1 1 calc R
C3 C 0.4428(8) 1.5357(10) 0.7591(5) 0.059(3) Uani 1 1 d .
H3 H 0.4557 1.6227 0.7485 0.071 Uiso 1 1 calc R
C13 C 0.3042(10) 0.6854(11) 0.5444(5) 0.071(3) Uani 1 1 d .
H13 H 0.2388 0.6657 0.5128 0.085 Uiso 1 1 calc R
C21 C 0.9354(9) 0.5817(12) 0.9047(5) 0.074(3) Uani 1 1 d .
H21 H 1.0072 0.5437 0.9124 0.089 Uiso 1 1 calc R
Cl2 Cl 0.4841(7) 0.6648(11) 0.9864(3) 0.323(6) Uani 1 1 d .
C14 C 0.4063(9) 0.6270(10) 0.5421(5) 0.067(3) Uani 1 1 d .
H14 H 0.4075 0.5658 0.5104 0.080 Uiso 1 1 calc R
C23 C 0.7500(9) 0.5775(11) 0.9154(5) 0.071(3) Uani 1 1 d .
H23 H 0.6938 0.5373 0.9307 0.085 Uiso 1 1 calc R
C25 C 0.3699(10) 0.7650(13) 0.9640(6) 0.090(4) Uani 1 1 d .
H25 H 0.3653 0.8254 0.9985 0.108 Uiso 1 1 calc R

loop_
_atom_site_aniso_label
_atom_site_aniso_U_11
_atom_site_aniso_U_22
_atom_site_aniso_U_33
_atom_site_aniso_U_23
_atom_site_aniso_U_13
_atom_site_aniso_U_12
Pd1 0.0388(4) 0.0292(4) 0.0443(4) -0.0015(3) 0.0142(3) 0.0005(3)
S1 0.0409(12) 0.0341(13) 0.0540(14) 0.0016(11) 0.0140(10) -0.0007(10)
Cl1 0.0600(14) 0.0695(16) 0.0487(14) -0.0135(12) 0.0177(12) -0.0046(12)
N2 0.040(4) 0.034(4) 0.060(5) 0.000(4) 0.019(4) 0.001(3)
Cl4 0.225(6) 0.131(4) 0.211(6) 0.062(4) 0.085(5) -0.025(4)
C8 0.033(4) 0.044(5) 0.056(6) 0.005(5) 0.011(4) -0.003(4)
N1 0.041(4) 0.033(4) 0.045(4) -0.001(3) 0.012(3) 0.003(3)
C10 0.041(5) 0.023(4) 0.041(5) -0.002(4) 0.014(4) 0.002(4)
C6 0.031(4) 0.031(5) 0.043(5) -0.006(4) 0.014(4) 0.003(3)
C16 0.055(5) 0.029(5) 0.042(5) 0.002(4) 0.016(4) -0.003(4)
C19 0.044(5) 0.038(5) 0.040(5) -0.008(4) 0.010(4) -0.002(4)
C7 0.041(5) 0.036(5) 0.048(5) 0.001(4) 0.020(4) -0.001(4)
C1 0.051(5) 0.053(6) 0.041(5) 0.002(5) 0.015(4) 0.002(5)
Cl3 0.334(9) 0.533(14) 0.099(4) 0.037(6) 0.012(5) -0.327(10)
C17 0.044(5) 0.057(6) 0.041(5) 0.007(5) 0.012(4) 0.016(4)
C12 0.048(5) 0.057(6) 0.060(6) -0.002(5) 0.010(5) -0.003(5)
C9 0.041(5) 0.024(5) 0.062(6) 0.002(4) 0.025(4) 0.005(4)
C22 0.094(9) 0.046(6) 0.062(7) 0.020(5) 0.018(6) 0.013(6)
C11 0.050(5) 0.030(5) 0.049(6) 0.003(4) 0.019(4) -0.003(4)
C18 0.038(5) 0.055(6) 0.056(6) 0.003(5) 0.012(4) 0.009(4)
C4 0.068(6) 0.054(7) 0.046(6) 0.015(5) 0.017(5) 0.019(5)
C15 0.069(6) 0.048(6) 0.053(6) -0.010(5) 0.016(5) 0.011(5)
C5 0.068(6) 0.044(6) 0.042(6) -0.006(5) 0.006(5) 0.003(5)
C24 0.043(5) 0.059(7) 0.070(7) 0.007(6) 0.013(5) -0.005(5)
C20 0.052(6) 0.061(7) 0.070(7) 0.011(6) 0.023(5) 0.008(5)
C2 0.068(7) 0.044(7) 0.083(8) -0.011(6) 0.025(6) -0.014(5)
C3 0.056(6) 0.040(6) 0.090(8) 0.000(6) 0.032(6) -0.007(5)
C13 0.075(7) 0.079(8) 0.046(6) -0.003(6) -0.005(5) -0.003(6)
C21 0.060(6) 0.080(8) 0.080(8) 0.012(7) 0.016(6) 0.033(6)
Cl2 0.376(11) 0.493(14) 0.093(4) 0.027(6) 0.049(5) 0.303(11)
C14 0.086(8) 0.064(7) 0.046(6) -0.019(5) 0.009(6) -0.002(6)
C23 0.069(7) 0.072(8) 0.072(8) 0.026(6) 0.019(6) -0.008(6)
C25 0.094(9) 0.087(9) 0.081(9) -0.005(7) 0.008(7) 0.008(7)

loop_
_atom_type_symbol
_atom_type_description
_atom_type_scat_dispersion_real
_atom_type_scat_dispersion_imag
_atom_type_scat_source
C C 0.0033 0.0016 'International Tables Vol C Tables 4.2.6.8 and 6.1.1.4'
H H 0.0000 0.0000 'International Tables Vol C Tables 4.2.6.8 and 6.1.1.4'
N N 0.0061 0.0033 'International Tables Vol C Tables 4.2.6.8 and 6.1.1.4'
S S 0.1246 0.1234 'International Tables Vol C Tables 4.2.6.8 and 6.1.1.4'
Cl Cl 0.1484 0.1585 'International Tables Vol C Tables 4.2.6.8 and 6.1.1.4'
Pd Pd -0.9988 1.0072 'International Tables Vol C Tables 4.2.6.8 and 6.1.1.4'

loop_
_geom_angle_atom_site_label_1
_geom_angle_atom_site_label_2
_geom_angle_atom_site_label_3
_geom_angle
C10 Pd1 N2 79.1(3)
C10 Pd1 S1 93.4(2)
N2 Pd1 S1 171.4(2)
C10 Pd1 Cl1 174.4(2)
N2 Pd1 Cl1 97.8(2)
S1 Pd1 Cl1 89.96(8)
C19 S1 C18 102.6(4)
C19 S1 Pd1 110.7(3)
C18 S1 Pd1 105.8(3)
C8 N2 C7 121.1(7)
C8 N2 Pd1 114.3(6)
C7 N2 Pd1 124.6(6)
N2 C8 C9 116.5(7)
C10 N1 C16 108.8(6)
C10 N1 C17 125.9(7)
C16 N1 C17 124.8(7)
N1 C10 C9 109.7(7)
N1 C10 Pd1 134.8(6)
C9 C10 Pd1 115.5(6)
C5 C6 C1 117.2(8)
C5 C6 C7 122.9(8)
C1 C6 C7 119.8(7)
C15 C16 N1 128.9(8)
C15 C16 C11 123.3(8)
N1 C16 C11 107.8(7)
C24 C19 C20 119.1(9)
C24 C19 S1 122.5(7)
C20 C19 S1 118.4(7)
N2 C7 C6 112.1(6)
C2 C1 C6 121.0(9)
N1 C17 C18 113.6(7)
C13 C12 C11 119.7(9)
C10 C9 C8 114.5(8)
C10 C9 C11 107.1(7)
C8 C9 C11 138.4(8)
C23 C22 C21 118.6(10)
C16 C11 C12 117.1(8)
C16 C11 C9 106.5(7)
C12 C11 C9 136.2(8)
C17 C18 S1 115.5(6)
C3 C4 C5 120.1(9)
C14 C15 C16 117.3(9)
C6 C5 C4 121.7(9)
C19 C24 C23 120.5(9)
C19 C20 C21 119.4(9)
C3 C2 C1 120.9(10)
C2 C3 C4 119.0(9)
C12 C13 C14 121.9(10)
C22 C21 C20 121.1(9)
C15 C14 C13 120.5(9)
C22 C23 C24 121.4(10)
Cl3 C25 Cl2 107.8(9)
Cl3 C25 Cl4 110.5(7)
Cl2 C25 Cl4 105.5(8)

loop_
_geom_bond_atom_site_label_1
_geom_bond_atom_site_label_2
_geom_bond_distance
Pd1 C10 1.957(8)
Pd1 N2 2.082(7)
Pd1 S1 2.283(2)
Pd1 Cl1 2.376(2)
S1 C19 1.773(9)
S1 C18 1.834(9)
N2 C8 1.286(11)
N2 C7 1.486(10)
Cl4 C25 1.722(13)
C8 C9 1.420(11)
N1 C10 1.350(9)
N1 C16 1.404(10)
N1 C17 1.460(9)
C10 C9 1.392(11)
C6 C5 1.367(11)
C6 C1 1.384(11)
C6 C7 1.501(11)
C16 C15 1.387(12)
C16 C11 1.405(11)
C19 C24 1.367(11)
C19 C20 1.369(11)
C1 C2 1.381(12)
Cl3 C25 1.623(13)
C17 C18 1.493(12)
C12 C13 1.360(13)
C12 C11 1.406(12)
C9 C11 1.430(11)
C22 C23 1.350(14)
C22 C21 1.364(14)
C4 C3 1.363(13)
C4 C5 1.392(12)
C15 C14 1.381(13)
C24 C23 1.372(13)
C20 C21 1.391(13)
C2 C3 1.362(14)
C13 C14 1.390(13)
Cl2 C25 1.686(13)
